data_7247130
loop_
_publ_author_name
'Palica, Katarzyna'
'Deufel, Fritz'
'Skagseth, Susann'
'Di Santo-Meztler, Paula'
'Thoma, Johannes'
'Andersson Rasmussen, Anna'
'Valkonen, Arto'
'Sunnerhagen, Per'
'Leiros, Hanna-Kirsti S.'
'Andersson, Hanna'
'Erdelyi, Mate'

_publ_section_title
;
 \a-Aminophosphonate inhibitors of metallo-\b-lactamases NDM-1 and VIM-2
;
_journal_name_full 'RSC Medicinal Chemistry'
_journal_paper_doi 10.1039/D3MD00286A
_journal_year 2023
_chemical_formula_moiety 'C21 H36 N3 O6 P S2'
_chemical_formula_sum 'C21 H36 N3 O6 P S2'
_chemical_formula_weight 521.62
_space_group_crystal_system monoclinic
_space_group_IT_number 14
_space_group_name_Hall '-P 2yn'
_space_group_name_H-M_alt 'P 1 21/n 1'
_atom_sites_solution_hydrogens mixed
_audit_creation_method SHELXL-2018/3
_audit_update_record
;
2022-08-26 deposited with the CCDC.	2023-08-01 downloaded from the CCDC.
;
_cell_angle_alpha 90
_cell_angle_beta 93.201(4)
_cell_angle_gamma 90
_cell_formula_units_Z 4
_cell_length_a 11.8864(6)
_cell_length_b 17.0353(6)
_cell_length_c 13.0083(5)
_cell_measurement_reflns_used 2121
_cell_measurement_temperature 120(2)
_cell_measurement_theta_max 29.6860
_cell_measurement_theta_min 2.0890
_cell_volume 2629.92(19)
_computing_cell_refinement 'CrysAlisPro 1.171.40.67a (Rigaku OD, 2019)'
_computing_data_collection 'CrysAlisPro 1.171.40.67a (Rigaku OD, 2019)'
_computing_data_reduction 'CrysAlisPro 1.171.40.67a (Rigaku OD, 2019)'
_computing_molecular_graphics SHELXL-2018/3
_computing_publication_material SHELXL-2018/3
_computing_structure_refinement 'SHELXL-2018/3 (Sheldrick, 2018)'
_computing_structure_solution 'SHELXT (Sheldrick, 2015)'
_diffrn_ambient_temperature 120(2)
_diffrn_detector_area_resol_mean 16.0107
_diffrn_measured_fraction_theta_full 0.999
_diffrn_measured_fraction_theta_max 0.866
_diffrn_measurement_device_type 'SuperNova, Single source at offset/far, Eos'
_diffrn_measurement_method '\w scans'
_diffrn_radiation_type MoK\a
_diffrn_radiation_wavelength 0.71073
_diffrn_reflns_av_R_equivalents 0.0342
_diffrn_reflns_av_unetI/netI 0.0832
_diffrn_reflns_Laue_measured_fraction_full 0.999
_diffrn_reflns_Laue_measured_fraction_max 0.866
_diffrn_reflns_limit_h_max 8
_diffrn_reflns_limit_h_min -15
_diffrn_reflns_limit_k_max 21
_diffrn_reflns_limit_k_min -22
_diffrn_reflns_limit_l_max 15
_diffrn_reflns_limit_l_min -18
_diffrn_reflns_number 11537
_diffrn_reflns_point_group_measured_fraction_full 0.999
_diffrn_reflns_point_group_measured_fraction_max 0.866
_diffrn_reflns_theta_full 25.242
_diffrn_reflns_theta_max 29.890
_diffrn_reflns_theta_min 1.972
_diffrn_source 'micro-focus sealed X-ray tube'
_exptl_absorpt_coefficient_mu 0.303
_exptl_absorpt_correction_T_max 0.989
_exptl_absorpt_correction_T_min 0.977
_exptl_absorpt_correction_type analytical
_exptl_absorpt_process_details
;
CrysAlisPro 1.171.40.67a (Rigaku Oxford Diffraction, 2019)
Analytical numeric absorption correction using a multifaceted crystal
model based on expressions derived by R.C. Clark & J.S. Reid.
(Clark, R. C. & Reid, J. S. (1995). Acta Cryst. A51, 887-897)
Empirical absorption correction using spherical harmonics,
 implemented in SCALE3 ABSPACK scaling algorithm.
;
_exptl_crystal_colour colourless
_exptl_crystal_density_diffrn 1.317
_exptl_crystal_description prism
_exptl_crystal_F_000 1112
_exptl_crystal_size_max 0.140
_exptl_crystal_size_mid 0.130
_exptl_crystal_size_min 0.070
_refine_diff_density_max 0.418
_refine_diff_density_min -0.375
_refine_diff_density_rms 0.069
_refine_ls_extinction_method none
_refine_ls_goodness_of_fit_ref 1.052
_refine_ls_hydrogen_treatment mixed
_refine_ls_matrix_type full
_refine_ls_number_parameters 305
_refine_ls_number_reflns 6569
_refine_ls_number_restraints 2
_refine_ls_restrained_S_all 1.052
_refine_ls_R_factor_all 0.0989
_refine_ls_R_factor_gt 0.0597
_refine_ls_shift/su_max 0.000
_refine_ls_shift/su_mean 0.000
_refine_ls_structure_factor_coef Fsqd
_refine_ls_weighting_details 'w=1/[\s^2^(Fo^2^)+(0.0361P)^2^+0.6935P] where P=(Fo^2^+2Fc^2^)/3'
_refine_ls_weighting_scheme calc
_refine_ls_wR_factor_gt 0.1056
_refine_ls_wR_factor_ref 0.1199
_reflns_Friedel_coverage 0.000
_reflns_number_gt 4425
_reflns_number_total 6569
_reflns_threshold_expression 'I > 2\s(I)'
_cod_data_source_file d3md00286a2.cif
_cod_data_source_block 4a-2
_cod_original_sg_symbol_H-M 'P 21/n'
_cod_database_code 7247130
_shelx_shelxl_version_number 2018/3
_shelx_space_group_comment
;
The symmetry employed for this shelxl refinement is uniquely defined
by the following loop, which should always be used as a source of
symmetry information in preference to the above space-group names.
They are only intended as comments.
;
_shelx_estimated_absorpt_t_min 0.959
_shelx_estimated_absorpt_t_max 0.979

loop_
_space_group_symop_operation_xyz
'x, y, z'
'-x+1/2, y+1/2, -z+1/2'
'-x, -y, -z'
'x-1/2, -y-1/2, z-1/2'

loop_
_atom_site_label
_atom_site_type_symbol
_atom_site_fract_x
_atom_site_fract_y
_atom_site_fract_z
_atom_site_U_iso_or_equiv
_atom_site_adp_type
_atom_site_occupancy
_atom_site_site_symmetry_order
_atom_site_calc_flag
_atom_site_refinement_flags_posn
_atom_site_refinement_flags_adp
_atom_site_refinement_flags_occupancy
_atom_site_disorder_assembly
_atom_site_disorder_group
S13 S 0.42663(5) 0.54916(4) 0.65221(5) 0.01960(15) Uani 1 1 d . . . . .
S14 S 0.47284(6) 0.38980(4) 0.74804(5) 0.02782(18) Uani 1 1 d . . . . .
P1 P 0.17154(6) 0.68769(4) 0.31072(5) 0.02324(17) Uani 1 1 d . . . . .
O1 O 0.19298(15) 0.60485(10) 0.33828(14) 0.0257(4) Uani 1 1 d . . . . .
O10 O 0.32921(16) 0.69247(11) 0.57872(13) 0.0272(4) Uani 1 1 d . . . . .
O1A O 0.04810(17) 0.71573(11) 0.32422(16) 0.0377(5) Uani 1 1 d . . . . .
O1B O 0.19896(19) 0.70802(10) 0.19758(14) 0.0366(5) Uani 1 1 d . . . . .
O4C O 0.53365(17) 0.91578(11) 0.43166(14) 0.0324(5) Uani 1 1 d . . . . .
O5C O 0.46449(15) 0.86019(10) 0.28202(13) 0.0243(4) Uani 1 1 d . . . . .
N4 N 0.34732(18) 0.88562(12) 0.40740(15) 0.0204(5) Uani 1 1 d . . . . .
N9 N 0.36378(18) 0.72332(12) 0.41448(15) 0.0188(5) Uani 1 1 d D . . . .
H9 H 0.409(2) 0.7156(14) 0.3650(16) 0.023 Uiso 1 1 d D U . . .
N15 N 0.61174(18) 0.48005(12) 0.64012(15) 0.0188(5) Uani 1 1 d D . . . .
H15 H 0.6710(17) 0.4483(13) 0.6499(19) 0.023 Uiso 1 1 d D U . . .
C2 C 0.2523(2) 0.75646(14) 0.39161(18) 0.0177(5) Uani 1 1 d . . . . .
H2 H 0.214640 0.759653 0.458317 0.021 Uiso 1 1 calc R U . . .
C3 C 0.2589(2) 0.84176(14) 0.34923(19) 0.0197(5) Uani 1 1 d . . . . .
H3 H 0.279331 0.838931 0.275777 0.024 Uiso 1 1 calc R U . . .
C5 C 0.3254(2) 0.90674(15) 0.51356(19) 0.0257(6) Uani 1 1 d . . . . .
H5A H 0.387742 0.939771 0.542905 0.031 Uiso 1 1 calc R U . . .
H5B H 0.321975 0.858538 0.555784 0.031 Uiso 1 1 calc R U . . .
C6 C 0.2151(3) 0.95115(16) 0.5172(2) 0.0315(7) Uani 1 1 d . . . . .
H6A H 0.222827 1.003024 0.484033 0.038 Uiso 1 1 calc R U . . .
H6B H 0.198013 0.960071 0.589906 0.038 Uiso 1 1 calc R U . . .
C7 C 0.1184(2) 0.90646(16) 0.4629(2) 0.0312(7) Uani 1 1 d . . . . .
H7A H 0.049283 0.938933 0.461097 0.037 Uiso 1 1 calc R U . . .
H7B H 0.103750 0.857658 0.501266 0.037 Uiso 1 1 calc R U . . .
C8 C 0.1477(2) 0.88615(15) 0.3532(2) 0.0260(6) Uani 1 1 d . . . . .
H8A H 0.086513 0.853718 0.320587 0.031 Uiso 1 1 calc R U . . .
H8B H 0.152395 0.935217 0.312873 0.031 Uiso 1 1 calc R U . . .
C10 C 0.3939(2) 0.69522(14) 0.50894(19) 0.0185(5) Uani 1 1 d . . . . .
C11 C 0.5156(2) 0.67110(14) 0.52723(19) 0.0203(5) Uani 1 1 d . . . . .
H11A H 0.550633 0.667609 0.460085 0.024 Uiso 1 1 calc R U . . .
H11B H 0.556001 0.712286 0.568350 0.024 Uiso 1 1 calc R U . . .
C12 C 0.5303(2) 0.59383(13) 0.58219(18) 0.0163(5) Uani 1 1 d . . . . .
C14 C 0.5119(2) 0.46873(14) 0.68070(18) 0.0198(5) Uani 1 1 d . . . . .
C16 C 0.6233(2) 0.54917(14) 0.58554(18) 0.0182(5) Uani 1 1 d . . . . .
C2A C -0.0458(3) 0.68093(19) 0.2619(2) 0.0389(8) Uani 1 1 d . . . . .
H2A H -0.075136 0.719132 0.209684 0.047 Uiso 1 1 calc R U . . .
H2B H -0.019611 0.633780 0.225660 0.047 Uiso 1 1 calc R U . . .
C3A C -0.1344(3) 0.65947(19) 0.3300(3) 0.0448(8) Uani 1 1 d . . . . .
H3A H -0.197738 0.636104 0.289331 0.067 Uiso 1 1 calc R U . . .
H3B H -0.104774 0.621403 0.381085 0.067 Uiso 1 1 calc R U . . .
H3C H -0.160121 0.706482 0.365161 0.067 Uiso 1 1 calc R U . . .
C2B C 0.2280(3) 0.64895(17) 0.1220(2) 0.0327(7) Uani 1 1 d . . . . .
H2C H 0.158919 0.629201 0.084634 0.039 Uiso 1 1 calc R U . . .
H2D H 0.266797 0.604099 0.157043 0.039 Uiso 1 1 calc R U . . .
C3B C 0.3031(3) 0.68608(19) 0.0490(2) 0.0441(8) Uani 1 1 d . . . . .
H3D H 0.323696 0.647409 -0.002468 0.066 Uiso 1 1 calc R U . . .
H3E H 0.263907 0.730214 0.014492 0.066 Uiso 1 1 calc R U . . .
H3F H 0.371400 0.705201 0.086642 0.066 Uiso 1 1 calc R U . . .
C4C C 0.4557(2) 0.88921(14) 0.3785(2) 0.0232(6) Uani 1 1 d . . . . .
C6C C 0.5707(2) 0.87054(16) 0.2289(2) 0.0258(6) Uani 1 1 d . . . . .
C7C C 0.6667(2) 0.82834(18) 0.2862(2) 0.0363(7) Uani 1 1 d . . . . .
H7C H 0.736037 0.835842 0.249994 0.054 Uiso 1 1 calc R U . . .
H7D H 0.676951 0.849586 0.356090 0.054 Uiso 1 1 calc R U . . .
H7E H 0.649448 0.772177 0.289656 0.054 Uiso 1 1 calc R U . . .
C8C C 0.5431(3) 0.83251(18) 0.1256(2) 0.0370(7) Uani 1 1 d . . . . .
H8C H 0.608654 0.836004 0.083335 0.056 Uiso 1 1 calc R U . . .
H8D H 0.523826 0.777227 0.135759 0.056 Uiso 1 1 calc R U . . .
H8E H 0.479061 0.859637 0.090814 0.056 Uiso 1 1 calc R U . . .
C9C C 0.5929(3) 0.95742(17) 0.2161(2) 0.0388(8) Uani 1 1 d . . . . .
H9A H 0.663005 0.964745 0.181023 0.058 Uiso 1 1 calc R U . . .
H9B H 0.530255 0.981236 0.174962 0.058 Uiso 1 1 calc R U . . .
H9C H 0.599752 0.982524 0.283921 0.058 Uiso 1 1 calc R U . . .
C16D C 0.7337(2) 0.56605(16) 0.5404(2) 0.0272(6) Uani 1 1 d . . . . .
H16A H 0.721736 0.601576 0.481583 0.041 Uiso 1 1 calc R U . . .
H16B H 0.766992 0.516888 0.517512 0.041 Uiso 1 1 calc R U . . .
H16C H 0.784697 0.590771 0.592662 0.041 Uiso 1 1 calc R U . . .

loop_
_atom_site_aniso_label
_atom_site_aniso_U_11
_atom_site_aniso_U_22
_atom_site_aniso_U_33
_atom_site_aniso_U_23
_atom_site_aniso_U_13
_atom_site_aniso_U_12
S13 0.0169(3) 0.0216(3) 0.0204(3) -0.0003(3) 0.0023(2) 0.0006(3)
S14 0.0323(4) 0.0239(3) 0.0282(4) 0.0049(3) 0.0093(3) 0.0000(3)
P1 0.0205(4) 0.0206(3) 0.0280(4) -0.0010(3) -0.0045(3) 0.0023(3)
O1 0.0217(10) 0.0195(9) 0.0354(10) 0.0004(8) -0.0033(8) -0.0017(8)
O10 0.0248(11) 0.0359(11) 0.0214(9) 0.0069(9) 0.0040(8) 0.0080(9)
O1A 0.0221(11) 0.0325(11) 0.0572(14) -0.0101(10) -0.0103(10) 0.0034(9)
O1B 0.0633(16) 0.0235(10) 0.0222(10) -0.0032(9) -0.0037(10) 0.0058(10)
O4C 0.0277(12) 0.0393(11) 0.0300(11) -0.0092(9) 0.0008(9) -0.0088(9)
O5C 0.0212(10) 0.0287(10) 0.0234(9) -0.0039(8) 0.0057(8) -0.0044(8)
N4 0.0224(12) 0.0196(10) 0.0192(11) -0.0019(9) 0.0021(9) -0.0006(9)
N9 0.0150(11) 0.0240(11) 0.0175(11) 0.0004(10) 0.0012(9) 0.0044(9)
N15 0.0176(12) 0.0182(10) 0.0201(11) 0.0011(9) -0.0023(9) 0.0035(9)
C2 0.0162(13) 0.0195(12) 0.0172(12) 0.0006(11) 0.0004(10) 0.0038(10)
C3 0.0208(14) 0.0219(13) 0.0161(12) 0.0032(11) -0.0006(10) 0.0011(11)
C5 0.0334(17) 0.0233(14) 0.0210(13) -0.0031(12) 0.0058(12) -0.0049(12)
C6 0.0433(19) 0.0235(14) 0.0291(15) -0.0014(13) 0.0132(13) 0.0043(13)
C7 0.0315(17) 0.0254(14) 0.0378(16) 0.0033(13) 0.0105(14) 0.0091(13)
C8 0.0265(16) 0.0212(13) 0.0300(15) 0.0067(12) -0.0005(12) 0.0048(12)
C10 0.0200(14) 0.0151(12) 0.0201(13) 0.0002(11) -0.0014(11) 0.0009(10)
C11 0.0177(13) 0.0211(12) 0.0218(13) 0.0010(11) -0.0023(10) -0.0012(11)
C12 0.0155(13) 0.0172(12) 0.0160(11) -0.0021(10) 0.0006(10) -0.0023(10)
C14 0.0226(14) 0.0205(13) 0.0161(12) -0.0029(11) -0.0014(10) -0.0007(11)
C16 0.0176(13) 0.0187(12) 0.0179(12) -0.0001(11) -0.0010(10) -0.0014(10)
C2A 0.0311(18) 0.0422(18) 0.0420(18) 0.0033(15) -0.0099(14) -0.0054(15)
C3A 0.036(2) 0.0409(18) 0.058(2) -0.0108(17) 0.0122(17) -0.0017(16)
C2B 0.0404(19) 0.0282(15) 0.0291(15) -0.0119(13) -0.0014(14) 0.0004(14)
C3B 0.050(2) 0.0456(19) 0.0368(17) -0.0020(16) 0.0007(16) -0.0073(17)
C4C 0.0254(16) 0.0188(13) 0.0255(14) -0.0003(12) 0.0019(12) -0.0014(11)
C6C 0.0206(15) 0.0294(14) 0.0280(14) 0.0008(12) 0.0065(12) -0.0020(12)
C7C 0.0269(17) 0.0482(18) 0.0343(16) 0.0026(15) 0.0059(13) 0.0043(15)
C8C 0.0292(17) 0.0520(19) 0.0307(16) -0.0071(15) 0.0079(13) 0.0005(15)
C9C 0.041(2) 0.0338(16) 0.0431(18) 0.0075(15) 0.0140(15) -0.0062(15)
C16D 0.0201(15) 0.0267(14) 0.0347(15) 0.0010(13) 0.0011(12) -0.0026(12)

loop_
_atom_type_symbol
_atom_type_description
_atom_type_scat_dispersion_real
_atom_type_scat_dispersion_imag
_atom_type_scat_source
C C 0.0033 0.0016 'International Tables Vol C Tables 4.2.6.8 and 6.1.1.4'
H H 0.0000 0.0000 'International Tables Vol C Tables 4.2.6.8 and 6.1.1.4'
N N 0.0061 0.0033 'International Tables Vol C Tables 4.2.6.8 and 6.1.1.4'
O O 0.0106 0.0060 'International Tables Vol C Tables 4.2.6.8 and 6.1.1.4'
P P 0.1023 0.0942 'International Tables Vol C Tables 4.2.6.8 and 6.1.1.4'
S S 0.1246 0.1234 'International Tables Vol C Tables 4.2.6.8 and 6.1.1.4'

loop_
_geom_angle_atom_site_label_1
_geom_angle_atom_site_label_2
_geom_angle_atom_site_label_3
_geom_angle
_geom_angle_site_symmetry_1
_geom_angle_site_symmetry_3
_geom_angle_publ_flag
C14 S13 C12 92.00(12) . . ?
O1 P1 O1A 114.58(11) . . ?
O1 P1 O1B 113.48(11) . . ?
O1A P1 O1B 106.53(12) . . ?
O1 P1 C2 113.48(11) . . ?
O1A P1 C2 101.98(11) . . ?
O1B P1 C2 105.76(11) . . ?
C2A O1A P1 120.29(19) . . ?
C2B O1B P1 123.36(17) . . ?
C4C O5C C6C 119.9(2) . . ?
C4C N4 C5 118.0(2) . . ?
C4C N4 C3 122.8(2) . . ?
C5 N4 C3 116.9(2) . . ?
C10 N9 C2 121.1(2) . . ?
C14 N15 C16 116.1(2) . . ?
N9 C2 C3 111.8(2) . . ?
N9 C2 P1 108.33(16) . . ?
C3 C2 P1 115.65(16) . . ?
N4 C3 C8 109.1(2) . . ?
N4 C3 C2 109.99(19) . . ?
C8 C3 C2 112.9(2) . . ?
N4 C5 C6 110.6(2) . . ?
C5 C6 C7 111.6(2) . . ?
C6 C7 C8 110.0(2) . . ?
C3 C8 C7 112.8(2) . . ?
O10 C10 N9 122.9(2) . . ?
O10 C10 C11 120.6(2) . . ?
N9 C10 C11 116.3(2) . . ?
C12 C11 C10 113.5(2) . . ?
C16 C12 C11 125.9(2) . . ?
C16 C12 S13 109.88(18) . . ?
C11 C12 S13 124.22(18) . . ?
N15 C14 S14 126.6(2) . . ?
N15 C14 S13 108.81(18) . . ?
S14 C14 S13 124.63(16) . . ?
C12 C16 N15 113.2(2) . . ?
C12 C16 C16D 128.2(2) . . ?
N15 C16 C16D 118.6(2) . . ?
C3A C2A O1A 108.5(3) . . ?
O1B C2B C3B 108.1(2) . . ?
O4C C4C O5C 124.6(3) . . ?
O4C C4C N4 124.3(2) . . ?
O5C C4C N4 111.1(2) . . ?
O5C C6C C7C 110.7(2) . . ?
O5C C6C C8C 102.4(2) . . ?
C7C C6C C8C 110.8(2) . . ?
O5C C6C C9C 109.0(2) . . ?
C7C C6C C9C 112.9(3) . . ?
C8C C6C C9C 110.6(2) . . ?

loop_
_geom_bond_atom_site_label_1
_geom_bond_atom_site_label_2
_geom_bond_distance
_geom_bond_site_symmetry_2
_geom_bond_publ_flag
S13 C14 1.732(3) . ?
S13 C12 1.748(2) . ?
S14 C14 1.684(3) . ?
P1 O1 1.4748(18) . ?
P1 O1A 1.562(2) . ?
P1 O1B 1.5639(19) . ?
P1 C2 1.813(3) . ?
O10 C10 1.223(3) . ?
O1A C2A 1.467(3) . ?
O1B C2B 1.462(3) . ?
O4C C4C 1.212(3) . ?
O5C C4C 1.358(3) . ?
O5C C6C 1.483(3) . ?
N4 C4C 1.364(3) . ?
N4 C5 1.465(3) . ?
N4 C3 1.465(3) . ?
N9 C10 1.348(3) . ?
N9 C2 1.456(3) . ?
N15 C14 1.340(3) . ?
N15 C16 1.386(3) . ?
C2 C3 1.558(3) . ?
C3 C8 1.526(3) . ?
C5 C6 1.516(4) . ?
C6 C7 1.519(4) . ?
C7 C8 1.528(4) . ?
C10 C11 1.510(3) . ?
C11 C12 1.503(3) . ?
C12 C16 1.340(3) . ?
C16 C16D 1.495(3) . ?
C2A C3A 1.460(4) . ?
C2B C3B 1.481(4) . ?
C6C C7C 1.509(4) . ?
C6C C8C 1.511(4) . ?
C6C C9C 1.514(4) . ?

loop_
_geom_hbond_atom_site_label_D
_geom_hbond_atom_site_label_H
_geom_hbond_atom_site_label_A
_geom_hbond_distance_DH
_geom_hbond_distance_HA
_geom_hbond_distance_DA
_geom_hbond_angle_DHA
_geom_hbond_site_symmetry_A
_geom_hbond_publ_flag
N9 H9 S14 0.869(16) 2.757(19) 3.523(2) 148(2) 3_666 yes
N15 H15 O1 0.893(16) 1.851(17) 2.736(3) 171(2) 3_666 yes

loop_
_geom_torsion_atom_site_label_1
_geom_torsion_atom_site_label_2
_geom_torsion_atom_site_label_3
_geom_torsion_atom_site_label_4
_geom_torsion
_geom_torsion_site_symmetry_1
_geom_torsion_site_symmetry_2
_geom_torsion_site_symmetry_3
_geom_torsion_site_symmetry_4
_geom_torsion_publ_flag
O1 P1 O1A C2A -63.8(2) . . . . ?
O1B P1 O1A C2A 62.5(2) . . . . ?
C2 P1 O1A C2A 173.2(2) . . . . ?
O1 P1 O1B C2B 8.0(3) . . . . ?
O1A P1 O1B C2B -119.0(2) . . . . ?
C2 P1 O1B C2B 133.0(2) . . . . ?
C10 N9 C2 C3 124.1(2) . . . . ?
C10 N9 C2 P1 -107.3(2) . . . . ?
O1 P1 C2 N9 37.7(2) . . . . ?
O1A P1 C2 N9 161.43(16) . . . . ?
O1B P1 C2 N9 -87.35(18) . . . . ?
O1 P1 C2 C3 164.00(17) . . . . ?
O1A P1 C2 C3 -72.2(2) . . . . ?
O1B P1 C2 C3 39.0(2) . . . . ?
C4C N4 C3 C8 -144.1(2) . . . . ?
C5 N4 C3 C8 53.5(3) . . . . ?
C4C N4 C3 C2 91.5(3) . . . . ?
C5 N4 C3 C2 -70.9(3) . . . . ?
N9 C2 C3 N4 -41.6(3) . . . . ?
P1 C2 C3 N4 -166.13(16) . . . . ?
N9 C2 C3 C8 -163.7(2) . . . . ?
P1 C2 C3 C8 71.7(2) . . . . ?
C4C N4 C5 C6 142.2(2) . . . . ?
C3 N4 C5 C6 -54.5(3) . . . . ?
N4 C5 C6 C7 53.2(3) . . . . ?
C5 C6 C7 C8 -54.2(3) . . . . ?
N4 C3 C8 C7 -52.5(3) . . . . ?
C2 C3 C8 C7 70.1(3) . . . . ?
C6 C7 C8 C3 54.6(3) . . . . ?
C2 N9 C10 O10 3.4(4) . . . . ?
C2 N9 C10 C11 -173.1(2) . . . . ?
O10 C10 C11 C12 48.0(3) . . . . ?
N9 C10 C11 C12 -135.4(2) . . . . ?
C10 C11 C12 C16 162.1(2) . . . . ?
C10 C11 C12 S13 -18.1(3) . . . . ?
C14 S13 C12 C16 -1.87(19) . . . . ?
C14 S13 C12 C11 178.3(2) . . . . ?
C16 N15 C14 S14 178.50(18) . . . . ?
C16 N15 C14 S13 -1.2(3) . . . . ?
C12 S13 C14 N15 1.70(18) . . . . ?
C12 S13 C14 S14 -177.98(17) . . . . ?
C11 C12 C16 N15 -178.6(2) . . . . ?
S13 C12 C16 N15 1.5(3) . . . . ?
C11 C12 C16 C16D 2.6(4) . . . . ?
S13 C12 C16 C16D -177.2(2) . . . . ?
C14 N15 C16 C12 -0.3(3) . . . . ?
C14 N15 C16 C16D 178.6(2) . . . . ?
P1 O1A C2A C3A 131.8(2) . . . . ?
P1 O1B C2B C3B -150.7(2) . . . . ?
C6C O5C C4C O4C -9.2(4) . . . . ?
C6C O5C C4C N4 169.9(2) . . . . ?
C5 N4 C4C O4C -7.3(4) . . . . ?
C3 N4 C4C O4C -169.6(2) . . . . ?
C5 N4 C4C O5C 173.53(19) . . . . ?
C3 N4 C4C O5C 11.3(3) . . . . ?
C4C O5C C6C C7C 63.3(3) . . . . ?
C4C O5C C6C C8C -178.5(2) . . . . ?
C4C O5C C6C C9C -61.4(3) . . . . ?
